data_4315301
loop_
_publ_author_name
'Paula C. R. Soares-Santos'
'Lu\'is Cunha-Silva'
'Filipe A. Almeida Paz'
'Rute A. S. Ferreira'
'Jo\~ao Rocha'
'Lu\'is D. Carlos'
'Helena I. S. Nogueira'

_publ_contact_author_address
; Department of Chemistry
  University of Aveiro
  CICECO
  3810-193 Aveiro
  Portugal
;
_publ_contact_author_email helenanogueira@ua.pt
_publ_contact_author_fax '+351 234 370727'
_publ_contact_author_name 'Doctor Helena I. S. Nogueira'
_publ_contact_author_phone '+351 234 370360'
_publ_section_title
;
 Photoluminescent Lanthanide-Organic Bilayer Networks with
 2,3-Pyrazinedicarboxylate and Oxalate
;
_journal_name_full 'Inorganic Chemistry'
_journal_page_first 3428
_journal_page_last 3440
_journal_paper_doi 10.1021/ic902522j
_journal_volume 49
_journal_year 2010
_chemical_formula_moiety 'C7 H4 N2 Nd O7'
_chemical_formula_sum 'C7 H4 N2 Nd O7'
_chemical_formula_weight 372.36
_chemical_name_systematic
; 
 ? 
;
_space_group_IT_number 12
_symmetry_cell_setting monoclinic
_symmetry_space_group_name_Hall '-C 2y'
_symmetry_space_group_name_H-M 'C 1 2/m 1'
_atom_sites_solution_hydrogens geom
_atom_sites_solution_primary direct
_atom_sites_solution_secondary difmap
_audit_creation_date '17 June 2009'
_audit_creation_method 'SHELXL-97, manual editing plus enCIFer'
_cell_angle_alpha 90.00
_cell_angle_beta 106.293(10)
_cell_angle_gamma 90.00
_cell_formula_units_Z 4
_cell_length_a 10.6881(17)
_cell_length_b 8.1381(15)
_cell_length_c 11.296(3)
_cell_measurement_reflns_used 2267
_cell_measurement_temperature 150(2)
_cell_volume 943.1(3)
_computing_cell_refinement 'APEX2 '
_computing_data_collection 'APEX2 (Bruker, 2006)'
_computing_data_reduction 'SAINT+ (Bruker, 1997-2005)'
_computing_molecular_graphics 'DIAMOND (Brandenburg, 2006)'
_computing_publication_material 'SHELXTL '
_computing_structure_refinement 'SHELXTL '
_computing_structure_solution 'SHELXTL (Bruker 2001)'
_diffrn_ambient_temperature 150(2)
_diffrn_measured_fraction_theta_full 0.974
_diffrn_measured_fraction_theta_max 0.974
_diffrn_measurement_device_type 'Bruker X8 Kappa CCD APEX II'
_diffrn_measurement_method 'omega/phi scans'
_diffrn_radiation_monochromator graphite
_diffrn_radiation_source 'fine-focus sealed tube'
_diffrn_radiation_type MoK\a
_diffrn_radiation_wavelength 0.71073
_diffrn_reflns_av_R_equivalents 0.0725
_diffrn_reflns_av_sigmaI/netI 0.0719
_diffrn_reflns_limit_h_max 13
_diffrn_reflns_limit_h_min -12
_diffrn_reflns_limit_k_max 10
_diffrn_reflns_limit_k_min -9
_diffrn_reflns_limit_l_max 13
_diffrn_reflns_limit_l_min -14
_diffrn_reflns_number 6315
_diffrn_reflns_theta_full 27.47
_diffrn_reflns_theta_max 27.47
_diffrn_reflns_theta_min 3.76
_exptl_absorpt_coefficient_mu 5.535
_exptl_absorpt_correction_T_max 0.6658
_exptl_absorpt_correction_T_min 0.5564
_exptl_absorpt_correction_type multi-scan
_exptl_absorpt_process_details
;
 SADABS (Sheldrick, 1997)
;
_exptl_crystal_colour Colourless
_exptl_crystal_density_diffrn 2.623
_exptl_crystal_density_method 'not measured'
_exptl_crystal_description Plate
_exptl_crystal_F_000 704
_exptl_crystal_size_max 0.12
_exptl_crystal_size_mid 0.10
_exptl_crystal_size_min 0.08
_refine_diff_density_max 1.197
_refine_diff_density_min -1.738
_refine_diff_density_rms 0.262
_refine_ls_extinction_method none
_refine_ls_goodness_of_fit_ref 1.080
_refine_ls_hydrogen_treatment constr
_refine_ls_matrix_type full
_refine_ls_number_parameters 85
_refine_ls_number_reflns 1133
_refine_ls_number_restraints 0
_refine_ls_restrained_S_all 1.080
_refine_ls_R_factor_all 0.0598
_refine_ls_R_factor_gt 0.0393
_refine_ls_shift/su_max 0.000
_refine_ls_shift/su_mean 0.000
_refine_ls_structure_factor_coef Fsqd
_refine_ls_weighting_details 'calc w=1/[\s^2^(Fo^2^)+(0.0154P)^2^+9.8118P] where P=(Fo^2^+2Fc^2^)/3'
_refine_ls_weighting_scheme calc
_refine_ls_wR_factor_gt 0.0642
_refine_ls_wR_factor_ref 0.0690
_reflns_number_gt 911
_reflns_number_total 1133
_reflns_threshold_expression I>2\s(I)
_cod_data_source_file ic902522j_si_003.cif
_cod_data_source_block 2
_cod_depositor_comments
;
The following automatic conversions were performed:

'_symmetry_cell_setting' value 'Monoclinic' changed to 'monoclinic'
according to the built-in table from CIF Core dictionary named
'cif_core.dic' version 2.4.1 from
2010-06-29.

'_exptl_absorpt_correction_type' value 'Multi-scan'
changed to 'multi-scan' according to the built-in table from CIF Core
dictionary named 'cif_core.dic' version 2.4.1 from 2010-06-29.

Automatic conversion script
Id: cif_fix_values 1646 2011-03-28 12:23:43Z adriana 
;
_cod_original_sg_symbol_H-M 'C 2/m'
_cod_database_code 4315301

loop_
_symmetry_equiv_pos_as_xyz
'x, y, z'
'-x, y, -z'
'x+1/2, y+1/2, z'
'-x+1/2, y+1/2, -z'
'-x, -y, -z'
'x, -y, z'
'-x+1/2, -y+1/2, -z'
'x+1/2, -y+1/2, z'

loop_
_atom_site_label
_atom_site_type_symbol
_atom_site_fract_x
_atom_site_fract_y
_atom_site_fract_z
_atom_site_U_iso_or_equiv
_atom_site_adp_type
_atom_site_occupancy
_atom_site_symmetry_multiplicity
_atom_site_calc_flag
_atom_site_refinement_flags
_atom_site_disorder_assembly
_atom_site_disorder_group
Nd1 Nd 0.37652(5) 0.5000 0.21111(5) 0.01484(16) Uani 1 2 d S . .
O1W O 0.2974(5) 0.5000 -0.0246(6) 0.0259(15) Uani 1 2 d S . .
O1 O 0.5768(5) 0.5000 0.3826(6) 0.0285(16) Uani 1 2 d S . .
O2 O 0.6641(5) 0.5000 0.5871(6) 0.0220(15) Uani 1 2 d S . .
O3 O 0.5154(5) 0.3260(6) 0.1343(5) 0.0444(15) Uani 1 1 d . . .
O4 O 0.6860(4) 0.1672(5) 0.1650(4) 0.0280(11) Uani 1 1 d . . .
N1 N 0.4301(5) 0.1709(7) 0.2980(5) 0.0241(13) Uani 1 1 d . . .
C1 C 0.5705(9) 0.5000 0.4912(9) 0.024(2) Uani 1 2 d S . .
C2 C 0.3604(6) 0.0878(8) 0.3595(7) 0.0280(16) Uani 1 1 d . . .
H2 H 0.3105 0.1459 0.4035 0.034 Uiso 1 1 calc R . .
C3 C 0.5068(5) 0.0862(8) 0.2427(6) 0.0208(15) Uani 1 1 d . . .
C4 C 0.5755(6) 0.1997(8) 0.1752(6) 0.0205(14) Uani 1 1 d . . .

loop_
_atom_site_aniso_label
_atom_site_aniso_U_11
_atom_site_aniso_U_22
_atom_site_aniso_U_33
_atom_site_aniso_U_23
_atom_site_aniso_U_13
_atom_site_aniso_U_12
Nd1 0.0082(2) 0.0164(3) 0.0222(3) 0.000 0.00810(18) 0.000
O1W 0.013(3) 0.042(4) 0.025(4) 0.000 0.010(3) 0.000
O1 0.012(3) 0.042(4) 0.032(4) 0.000 0.008(3) 0.000
O2 0.010(3) 0.034(4) 0.022(4) 0.000 0.004(3) 0.000
O3 0.061(3) 0.039(3) 0.050(4) 0.027(3) 0.044(3) 0.039(3)
O4 0.014(2) 0.029(3) 0.044(3) 0.010(2) 0.013(2) 0.003(2)
N1 0.019(3) 0.025(3) 0.033(4) 0.002(3) 0.015(3) 0.001(3)
C1 0.025(5) 0.020(5) 0.031(6) 0.000 0.015(5) 0.000
C2 0.028(4) 0.023(3) 0.035(4) 0.000(3) 0.013(3) 0.011(3)
C3 0.009(3) 0.028(4) 0.027(4) 0.001(3) 0.007(3) -0.001(3)
C4 0.019(3) 0.020(4) 0.021(4) -0.005(3) 0.004(3) 0.006(3)

loop_
_atom_type_symbol
_atom_type_description
_atom_type_scat_dispersion_real
_atom_type_scat_dispersion_imag
_atom_type_scat_source
C C 0.0033 0.0016 'International Tables Vol C Tables 4.2.6.8 and 6.1.1.4'
H H 0.0000 0.0000 'International Tables Vol C Tables 4.2.6.8 and 6.1.1.4'
N N 0.0061 0.0033 'International Tables Vol C Tables 4.2.6.8 and 6.1.1.4'
Nd Nd -0.1943 3.0179 'International Tables Vol C Tables 4.2.6.8 and 6.1.1.4'
O O 0.0106 0.0060 'International Tables Vol C Tables 4.2.6.8 and 6.1.1.4'

loop_
_geom_angle_atom_site_label_1
_geom_angle_atom_site_label_2
_geom_angle_atom_site_label_3
_geom_angle
_geom_angle_site_symmetry_1
_geom_angle_site_symmetry_3
_geom_angle_publ_flag
O4 Nd1 O4 69.7(2) 8_455 3_455 ?
O4 Nd1 O3 147.25(17) 8_455 6_565 ?
O4 Nd1 O3 99.35(17) 3_455 6_565 ?
O4 Nd1 O3 99.35(17) 8_455 . ?
O4 Nd1 O3 147.25(17) 3_455 . ?
O3 Nd1 O3 72.9(2) 6_565 . ?
O4 Nd1 O2 80.74(15) 8_455 5_666 ?
O4 Nd1 O2 80.74(15) 3_455 5_666 ?
O3 Nd1 O2 129.25(14) 6_565 5_666 ?
O3 Nd1 O2 129.25(14) . 5_666 ?
O4 Nd1 O1 132.55(15) 8_455 . ?
O4 Nd1 O1 132.55(15) 3_455 . ?
O3 Nd1 O1 78.05(18) 6_565 . ?
O3 Nd1 O1 78.05(18) . . ?
O2 Nd1 O1 66.8(2) 5_666 . ?
O4 Nd1 O1W 76.09(15) 8_455 . ?
O4 Nd1 O1W 76.09(15) 3_455 . ?
O3 Nd1 O1W 71.27(16) 6_565 . ?
O3 Nd1 O1W 71.27(16) . . ?
O2 Nd1 O1W 151.66(18) 5_666 . ?
O1 Nd1 O1W 141.56(19) . . ?
O4 Nd1 N1 133.46(14) 8_455 6_565 ?
O4 Nd1 N1 67.42(15) 3_455 6_565 ?
O3 Nd1 N1 58.84(15) 6_565 6_565 ?
O3 Nd1 N1 126.67(17) . 6_565 ?
O2 Nd1 N1 75.49(11) 5_666 6_565 ?
O1 Nd1 N1 71.44(11) . 6_565 ?
O1W Nd1 N1 109.51(11) . 6_565 ?
O4 Nd1 N1 67.42(15) 8_455 . ?
O4 Nd1 N1 133.46(14) 3_455 . ?
O3 Nd1 N1 126.67(17) 6_565 . ?
O3 Nd1 N1 58.84(15) . . ?
O2 Nd1 N1 75.49(11) 5_666 . ?
O1 Nd1 N1 71.44(11) . . ?
O1W Nd1 N1 109.51(11) . . ?
N1 Nd1 N1 139.5(2) 6_565 . ?
C1 O1 Nd1 120.1(6) . . ?
C1 O2 Nd1 120.0(5) . 5_666 ?
C4 O3 Nd1 132.3(4) . . ?
C4 O4 Nd1 151.0(4) . 3_545 ?
C2 N1 C3 118.8(5) . . ?
C2 N1 Nd1 124.5(4) . . ?
C3 N1 Nd1 114.1(4) . . ?
O1 C1 O2 126.9(8) . . ?
O1 C1 C1 116.2(11) . 5_666 ?
O2 C1 C1 116.9(10) . 5_666 ?
N1 C2 C2 120.4(4) . 6 ?
N1 C2 H2 119.8 . . ?
C2 C2 H2 119.8 6 . ?
N1 C3 C3 120.7(3) . 6 ?
N1 C3 C4 111.5(5) . . ?
C3 C3 C4 127.6(3) 6 . ?
O3 C4 O4 123.4(6) . . ?
O3 C4 C3 115.0(5) . . ?
O4 C4 C3 121.6(6) . . ?

loop_
_geom_bond_atom_site_label_1
_geom_bond_atom_site_label_2
_geom_bond_distance
_geom_bond_site_symmetry_2
_geom_bond_publ_flag
Nd1 O4 2.382(4) 8_455 ?
Nd1 O4 2.382(4) 3_455 ?
Nd1 O3 2.384(4) 6_565 ?
Nd1 O3 2.384(4) . ?
Nd1 O2 2.437(6) 5_666 ?
Nd1 O1 2.451(6) . ?
Nd1 O1W 2.557(6) . ?
Nd1 N1 2.855(5) 6_565 ?
Nd1 N1 2.855(5) . ?
O1 C1 1.247(11) . ?
O2 C1 1.251(11) . ?
O2 Nd1 2.437(6) 5_666 ?
O3 C4 1.232(7) . ?
O4 C4 1.246(7) . ?
O4 Nd1 2.382(4) 3_545 ?
N1 C2 1.336(8) . ?
N1 C3 1.351(8) . ?
C1 C1 1.573(18) 5_666 ?
C2 C2 1.430(13) 6 ?
C2 H2 0.9500 . ?
C3 C3 1.403(13) 6 ?
C3 C4 1.513(9) . ?

loop_
_geom_torsion_atom_site_label_1
_geom_torsion_atom_site_label_2
_geom_torsion_atom_site_label_3
_geom_torsion_atom_site_label_4
_geom_torsion
_geom_torsion_site_symmetry_1
_geom_torsion_site_symmetry_2
_geom_torsion_site_symmetry_3
_geom_torsion_site_symmetry_4
_geom_torsion_publ_flag
O4 Nd1 O1 C1 -50.83(17) 8_455 . . . ?
O4 Nd1 O1 C1 50.83(17) 3_455 . . . ?
O3 Nd1 O1 C1 142.61(12) 6_565 . . . ?
O3 Nd1 O1 C1 -142.61(12) . . . . ?
O2 Nd1 O1 C1 0.000(1) 5_666 . . . ?
O1W Nd1 O1 C1 180.000(2) . . . . ?
N1 Nd1 O1 C1 81.75(12) 6_565 . . . ?
N1 Nd1 O1 C1 -81.75(12) . . . . ?
O4 Nd1 O3 C4 -75.8(6) 8_455 . . . ?
O4 Nd1 O3 C4 -142.5(6) 3_455 . . . ?
O3 Nd1 O3 C4 137.0(6) 6_565 . . . ?
O2 Nd1 O3 C4 9.9(7) 5_666 . . . ?
O1 Nd1 O3 C4 56.0(6) . . . . ?
O1W Nd1 O3 C4 -147.5(7) . . . . ?
N1 Nd1 O3 C4 111.7(6) 6_565 . . . ?
N1 Nd1 O3 C4 -19.4(6) . . . . ?
O4 Nd1 N1 C2 -46.4(5) 8_455 . . . ?
O4 Nd1 N1 C2 -22.2(6) 3_455 . . . ?
O3 Nd1 N1 C2 168.0(5) 6_565 . . . ?
O3 Nd1 N1 C2 -163.6(6) . . . . ?
O2 Nd1 N1 C2 39.5(5) 5_666 . . . ?
O1 Nd1 N1 C2 109.4(5) . . . . ?
O1W Nd1 N1 C2 -111.3(5) . . . . ?
N1 Nd1 N1 C2 84.9(6) 6_565 . . . ?
O4 Nd1 N1 C3 115.0(4) 8_455 . . . ?
O4 Nd1 N1 C3 139.2(4) 3_455 . . . ?
O3 Nd1 N1 C3 -30.6(5) 6_565 . . . ?
O3 Nd1 N1 C3 -2.1(4) . . . . ?
O2 Nd1 N1 C3 -159.1(4) 5_666 . . . ?
O1 Nd1 N1 C3 -89.2(4) . . . . ?
O1W Nd1 N1 C3 50.1(4) . . . . ?
N1 Nd1 N1 C3 -113.7(4) 6_565 . . . ?
Nd1 O1 C1 O2 180.000(2) . . . . ?
Nd1 O1 C1 C1 0.000(2) . . . 5_666 ?
Nd1 O2 C1 O1 180.000(2) 5_666 . . . ?
Nd1 O2 C1 C1 0.000(2) 5_666 . . 5_666 ?
C3 N1 C2 C2 -4.2(7) . . . 6 ?
Nd1 N1 C2 C2 156.43(19) . . . 6 ?
C2 N1 C3 C3 4.2(7) . . . 6 ?
Nd1 N1 C3 C3 -158.4(5) . . . 6 ?
C2 N1 C3 C4 178.6(6) . . . . ?
Nd1 N1 C3 C4 16.0(6) . . . . ?
Nd1 O3 C4 O4 -142.8(5) . . . . ?
Nd1 O3 C4 C3 35.7(9) . . . . ?
Nd1 O4 C4 O3 172.9(6) 3_545 . . . ?
Nd1 O4 C4 C3 -5.5(13) 3_545 . . . ?
N1 C3 C4 O3 -30.4(8) . . . . ?
C3 C3 C4 O3 143.5(4) 6 . . . ?
N1 C3 C4 O4 148.1(6) . . . . ?
C3 C3 C4 O4 -38.0(8) 6 . . . ?
